data_1512424
loop_
_publ_author_name
'Kenichi Ogataa'
'Yoshitaka Yamaguchia'
'Youji Kuriharaa'
'Kazuyoshi Uedaa'
'Hirotaka Nagaob'
'Takashi Ito'

_publ_contact_author_email yyama@ynu.ac.jp
_publ_contact_author_fax 'ENTER FAX NUMBER'
_publ_contact_author_name 'Yoshitaka YAMAGUCHI'
_publ_contact_author_phone 'ENTER PHONE NUMBER'
_publ_section_title
;
 Twisted coordination mode of bis(N-heterocyclic carbene) ligands in
 octahedral geometry of group 6 transition metal complexes: Synthesis,
 structure, and reactivity
;
_journal_name_full
;
Inorganica Chimica Acta
;
_journal_page_first 199
_journal_page_last 209
_journal_paper_doi 10.1016/j.ica.2012.04.027
_journal_volume 390
_journal_year 2012
_chemical_formula_moiety 'C26 H35 Mo N4 O6 P'
_chemical_formula_sum 'C26 H35 Mo N4 O6 P'
_chemical_formula_weight 626.50
_space_group_IT_number 14
_symmetry_cell_setting monoclinic
_symmetry_Int_Tables_number 14
_symmetry_space_group_name_Hall '-P 2ybc'
_symmetry_space_group_name_H-M 'P 1 21/c 1'
_atom_sites_solution_hydrogens geom
_atom_sites_solution_primary direct
_atom_sites_solution_secondary difmap
_audit_creation_date 2010-11-12
_audit_creation_method 'by CrystalStructure 4.0'
_cell_angle_alpha 90.0000
_cell_angle_beta 92.79(5)
_cell_angle_gamma 90.0000
_cell_formula_units_Z 4
_cell_length_a 14.323(10)
_cell_length_b 12.492(12)
_cell_length_c 16.642(8)
_cell_measurement_reflns_used 25
_cell_measurement_temperature 223
_cell_measurement_theta_max 14.86
_cell_measurement_theta_min 13.46
_cell_volume 2974(4)
_computing_cell_refinement 'MSC/AFC Diffractometer Control'
_computing_data_collection 'MSC/AFC Diffractometer Control (Rigaku, 1998)'
_computing_data_reduction 'MSC/AFC Diffractometer Control'
_computing_molecular_graphics 'CrystalStructure 4.0'
_computing_publication_material 'CrystalStructure 4.0 (Rigaku, 2010)'
_computing_structure_refinement 'CRYSTALS (Carruthers, et al., 1999)'
_computing_structure_solution 'SIR92 (Altomare, et al., 1994)'
_diffrn_ambient_temperature 223
_diffrn_measured_fraction_theta_full 0.997
_diffrn_measured_fraction_theta_max 0.997
_diffrn_measurement_device_type 'Rigaku AFC7R'
_diffrn_measurement_method \w-2\q
_diffrn_radiation_type 'Mo K\a'
_diffrn_radiation_wavelength 0.71069
_diffrn_reflns_av_R_equivalents 0.0624
_diffrn_reflns_limit_h_max 0
_diffrn_reflns_limit_h_min -18
_diffrn_reflns_limit_k_max 16
_diffrn_reflns_limit_k_min 0
_diffrn_reflns_limit_l_max 21
_diffrn_reflns_limit_l_min -21
_diffrn_reflns_number 7074
_diffrn_reflns_theta_full 27.51
_diffrn_reflns_theta_max 27.51
_diffrn_standards_decay_% 1.590
_diffrn_standards_interval_count 150
_diffrn_standards_number 3
_exptl_absorpt_coefficient_mu 0.538
_exptl_absorpt_correction_type none
_exptl_crystal_colour colorless
_exptl_crystal_density_diffrn 1.399
_exptl_crystal_density_method 'not measured'
_exptl_crystal_description plate
_exptl_crystal_F_000 1296.00
_exptl_crystal_size_max 0.250
_exptl_crystal_size_mid 0.250
_exptl_crystal_size_min 0.080
_refine_diff_density_max 1.680
_refine_diff_density_min -1.980
_refine_ls_extinction_method none
_refine_ls_goodness_of_fit_ref 1.051
_refine_ls_hydrogen_treatment constr
_refine_ls_number_parameters 378
_refine_ls_number_reflns 6808
_refine_ls_R_factor_gt 0.0632
_refine_ls_shift/su_max 0.000
_refine_ls_structure_factor_coef Fsqd
_refine_ls_weighting_details 'w = 1/[0.0022Fo^2^ + 1.0000\s(Fo^2^)]/(4Fo^2^)'
_refine_ls_weighting_scheme calc
_refine_ls_wR_factor_ref 0.1834
_reflns_number_gt 4034
_reflns_number_total 6808
_reflns_threshold_expression F^2^>2.0\s(F^2^)
_cod_data_source_file ICA-2012-390-199-209-4.cif
_cod_data_source_block 4b-Mo
_cod_database_code 1512424

loop_
_symmetry_equiv_pos_site_id
_symmetry_equiv_pos_as_xyz
1 +X,+Y,+Z
2 -X,1/2+Y,1/2-Z
3 -X,-Y,-Z
4 +X,1/2-Y,1/2+Z

loop_
_atom_site_label
_atom_site_type_symbol
_atom_site_fract_x
_atom_site_fract_y
_atom_site_fract_z
_atom_site_U_iso_or_equiv
_atom_site_adp_type
_atom_site_occupancy
_atom_site_symmetry_multiplicity
_atom_site_calc_flag
_atom_site_refinement_flags
Mo1 Mo 0.26700(3) 0.43150(4) 0.28097(3) 0.02642(12) Uani 1.0 4 d .
P1 P 0.10596(10) 0.45435(12) 0.22389(10) 0.0357(4) Uani 1.0 4 d .
O1 O 0.3398(4) 0.2344(4) 0.1868(3) 0.0499(14) Uani 1.0 4 d .
O2 O 0.1876(4) 0.2456(4) 0.3826(4) 0.0590(16) Uani 1.0 4 d .
O3 O 0.4567(3) 0.3986(5) 0.3789(3) 0.0656(17) Uani 1.0 4 d .
O4 O 0.0899(3) 0.5373(4) 0.1518(3) 0.0503(14) Uani 1.0 4 d .
O5 O 0.0415(3) 0.3536(4) 0.1980(4) 0.0606(16) Uani 1.0 4 d .
O6 O 0.0306(3) 0.5083(4) 0.2826(4) 0.0556(15) Uani 1.0 4 d .
N1 N 0.2324(4) 0.5591(4) 0.4518(3) 0.0364(13) Uani 1.0 4 d .
N2 N 0.1944(3) 0.6660(4) 0.3549(3) 0.0329(13) Uani 1.0 4 d .
N3 N 0.3817(3) 0.6386(4) 0.2051(3) 0.0326(13) Uani 1.0 4 d .
N4 N 0.3354(4) 0.5366(5) 0.1085(3) 0.0388(14) Uani 1.0 4 d .
C1 C 0.3090(4) 0.3101(5) 0.2172(4) 0.0331(15) Uani 1.0 4 d .
C2 C 0.2157(4) 0.3198(5) 0.3470(4) 0.0364(16) Uani 1.0 4 d .
C3 C 0.3880(4) 0.4154(5) 0.3415(4) 0.0348(15) Uani 1.0 4 d .
C4 C 0.2294(4) 0.5658(5) 0.3693(4) 0.0313(14) Uani 1.0 4 d .
C5 C 0.1991(5) 0.6522(6) 0.4852(4) 0.049(2) Uani 1.0 4 d .
C6 C 0.1750(5) 0.7189(6) 0.4250(4) 0.0466(19) Uani 1.0 4 d .
C7 C 0.2725(5) 0.4712(6) 0.5011(4) 0.0431(18) Uani 1.0 4 d .
C8 C 0.1998(5) 0.4230(7) 0.5543(5) 0.057(3) Uani 1.0 4 d .
C9 C 0.3587(5) 0.5075(7) 0.5491(5) 0.060(3) Uani 1.0 4 d .
C10 C 0.1893(4) 0.7185(5) 0.2766(4) 0.0330(15) Uani 1.0 4 d .
C11 C 0.2557(4) 0.8149(5) 0.2773(4) 0.0342(15) Uani 1.0 4 d .
C12 C 0.2195(5) 0.9169(5) 0.2746(4) 0.0406(17) Uani 1.0 4 d .
C13 C 0.2773(6) 1.0064(6) 0.2783(5) 0.052(2) Uani 1.0 4 d .
C14 C 0.3716(5) 0.9935(5) 0.2875(4) 0.046(2) Uani 1.0 4 d .
C15 C 0.4106(5) 0.8904(6) 0.2894(4) 0.0463(19) Uani 1.0 4 d .
C16 C 0.3536(4) 0.8010(5) 0.2847(4) 0.0349(15) Uani 1.0 4 d .
C17 C 0.3984(4) 0.6905(5) 0.2837(4) 0.0335(15) Uani 1.0 4 d .
C18 C 0.3316(4) 0.5470(5) 0.1911(4) 0.0307(14) Uani 1.0 4 d .
C19 C 0.4151(5) 0.6826(6) 0.1357(4) 0.0476(19) Uani 1.0 4 d .
C20 C 0.3859(5) 0.6193(6) 0.0762(4) 0.050(2) Uani 1.0 4 d .
C21 C 0.2928(5) 0.4502(5) 0.0588(4) 0.0385(17) Uani 1.0 4 d .
C22 C 0.3682(5) 0.3837(7) 0.0205(5) 0.055(3) Uani 1.0 4 d .
C23 C 0.2259(6) 0.4969(6) -0.0056(5) 0.054(3) Uani 1.0 4 d .
C24 C -0.0004(6) 0.5692(9) 0.1193(6) 0.083(3) Uani 1.0 4 d .
C25 C 0.0791(5) 0.2655(7) 0.1558(6) 0.072(3) Uani 1.0 4 d .
C26 C 0.0141(5) 0.4587(7) 0.3583(5) 0.064(3) Uani 1.0 4 d .
H1 H 0.1940 0.6653 0.5398 0.0586 Uiso 1.0 4 calc R
H2 H 0.1504 0.7875 0.4290 0.0562 Uiso 1.0 4 calc R
H3 H 0.2914 0.4146 0.4645 0.0517 Uiso 1.0 4 calc R
H4 H 0.1482 0.3957 0.5215 0.0689 Uiso 1.0 4 calc R
H5 H 0.2271 0.3659 0.5862 0.0690 Uiso 1.0 4 calc R
H6 H 0.1780 0.4778 0.5892 0.0690 Uiso 1.0 4 calc R
H7 H 0.3425 0.5649 0.5841 0.0719 Uiso 1.0 4 calc R
H8 H 0.3840 0.4490 0.5805 0.0719 Uiso 1.0 4 calc R
H9 H 0.4045 0.5321 0.5131 0.0719 Uiso 1.0 4 calc R
H10 H 0.2047 0.6655 0.2367 0.0394 Uiso 1.0 4 calc R
H11 H 0.1249 0.7409 0.2668 0.0394 Uiso 1.0 4 calc R
H12 H 0.1550 0.9257 0.2703 0.0488 Uiso 1.0 4 calc R
H13 H 0.2516 1.0747 0.2739 0.0625 Uiso 1.0 4 calc R
H14 H 0.4103 1.0531 0.2928 0.0553 Uiso 1.0 4 calc R
H15 H 0.4751 0.8809 0.2941 0.0556 Uiso 1.0 4 calc R
H16 H 0.3730 0.6452 0.3246 0.0401 Uiso 1.0 4 calc R
H17 H 0.4655 0.6970 0.2934 0.0401 Uiso 1.0 4 calc R
H18 H 0.4510 0.7443 0.1324 0.0576 Uiso 1.0 4 calc R
H19 H 0.3982 0.6276 0.0222 0.0600 Uiso 1.0 4 calc R
H20 H 0.2576 0.4032 0.0935 0.0460 Uiso 1.0 4 calc R
H21 H 0.3412 0.3200 -0.0031 0.0658 Uiso 1.0 4 calc R
H22 H 0.3951 0.4260 -0.0206 0.0658 Uiso 1.0 4 calc R
H23 H 0.4159 0.3644 0.0604 0.0659 Uiso 1.0 4 calc R
H24 H 0.2601 0.5434 -0.0395 0.0640 Uiso 1.0 4 calc R
H25 H 0.1976 0.4405 -0.0376 0.0640 Uiso 1.0 4 calc R
H26 H 0.1781 0.5371 0.0193 0.0639 Uiso 1.0 4 calc R
H27 H -0.0368 0.6011 0.1599 0.0989 Uiso 1.0 4 calc R
H28 H 0.0082 0.6200 0.0771 0.0989 Uiso 1.0 4 calc R
H29 H -0.0325 0.5074 0.0976 0.0989 Uiso 1.0 4 calc R
H30 H 0.1287 0.2339 0.1887 0.0862 Uiso 1.0 4 calc R
H31 H 0.0307 0.2135 0.1454 0.0863 Uiso 1.0 4 calc R
H32 H 0.1031 0.2887 0.1058 0.0863 Uiso 1.0 4 calc R
H33 H 0.0715 0.4558 0.3905 0.0775 Uiso 1.0 4 calc R
H34 H -0.0313 0.4992 0.3860 0.0775 Uiso 1.0 4 calc R
H35 H -0.0089 0.3874 0.3489 0.0775 Uiso 1.0 4 calc R

loop_
_atom_site_aniso_label
_atom_site_aniso_U_11
_atom_site_aniso_U_22
_atom_site_aniso_U_33
_atom_site_aniso_U_12
_atom_site_aniso_U_13
_atom_site_aniso_U_23
Mo1 0.0154(2) 0.0287(3) 0.0351(3) 0.0005(2) -0.00023(15) -0.0004(3)
P1 0.0182(7) 0.0403(9) 0.0483(10) 0.0006(6) -0.0016(6) -0.0040(7)
O1 0.049(3) 0.035(3) 0.066(4) 0.010(3) 0.004(3) -0.008(3)
O2 0.056(3) 0.052(3) 0.070(4) -0.011(3) 0.003(3) 0.015(3)
O3 0.031(3) 0.098(5) 0.065(4) 0.027(3) -0.019(3) -0.018(3)
O4 0.024(2) 0.067(3) 0.058(3) 0.003(2) -0.010(2) 0.013(3)
O5 0.027(3) 0.055(3) 0.099(5) -0.003(3) -0.004(3) -0.024(3)
O6 0.032(3) 0.065(4) 0.070(4) 0.012(3) 0.006(3) -0.011(3)
N1 0.032(3) 0.042(3) 0.035(3) -0.001(3) 0.006(2) -0.003(3)
N2 0.023(3) 0.035(3) 0.042(3) 0.003(2) 0.007(2) -0.003(3)
N3 0.021(3) 0.037(3) 0.040(3) -0.002(2) 0.008(2) -0.004(2)
N4 0.033(3) 0.045(3) 0.039(3) -0.001(3) 0.006(3) 0.000(3)
C1 0.026(3) 0.025(3) 0.047(4) -0.004(3) -0.004(3) 0.007(3)
C2 0.030(3) 0.033(3) 0.046(4) 0.004(3) 0.001(3) 0.005(3)
C3 0.031(3) 0.036(4) 0.037(3) 0.005(3) 0.001(3) -0.006(3)
C4 0.016(3) 0.040(3) 0.038(3) 0.000(3) 0.004(2) 0.009(3)
C5 0.051(4) 0.057(5) 0.038(4) 0.000(4) 0.012(3) -0.014(4)
C6 0.041(4) 0.044(4) 0.056(5) 0.003(3) 0.007(3) -0.015(4)
C7 0.038(4) 0.055(4) 0.036(4) -0.002(3) 0.000(3) 0.007(3)
C8 0.047(4) 0.075(5) 0.051(4) -0.003(4) 0.003(4) 0.021(4)
C9 0.045(4) 0.091(6) 0.043(4) -0.001(4) -0.009(4) -0.003(4)
C10 0.023(3) 0.030(3) 0.046(4) 0.003(3) -0.003(3) 0.001(3)
C11 0.025(3) 0.040(3) 0.038(3) 0.001(3) 0.001(3) -0.004(3)
C12 0.039(4) 0.040(4) 0.043(4) 0.004(3) 0.004(3) 0.003(3)
C13 0.073(5) 0.036(4) 0.047(4) 0.002(4) 0.010(4) 0.003(4)
C14 0.056(5) 0.035(4) 0.048(4) -0.018(3) 0.006(4) -0.004(3)
C15 0.040(4) 0.048(4) 0.051(4) -0.015(3) 0.004(3) -0.007(4)
C16 0.030(3) 0.036(4) 0.038(4) -0.002(3) -0.002(3) -0.004(3)
C17 0.021(3) 0.038(3) 0.041(4) -0.002(3) -0.002(3) -0.002(3)
C18 0.017(3) 0.037(4) 0.038(3) 0.006(3) 0.004(2) -0.005(3)
C19 0.043(4) 0.046(4) 0.055(5) -0.012(3) 0.016(3) 0.011(4)
C20 0.050(4) 0.059(5) 0.041(4) -0.012(4) 0.014(3) 0.009(4)
C21 0.038(4) 0.042(4) 0.034(3) 0.003(3) -0.004(3) -0.005(3)
C22 0.050(4) 0.065(5) 0.050(5) 0.013(4) 0.001(4) -0.011(4)
C23 0.051(4) 0.061(5) 0.047(4) 0.003(4) -0.010(4) -0.003(4)
C24 0.039(4) 0.118(8) 0.090(7) 0.017(5) -0.023(5) 0.025(6)
C25 0.038(4) 0.061(5) 0.117(8) -0.004(4) -0.006(5) -0.048(5)
C26 0.027(4) 0.092(7) 0.075(6) 0.004(4) 0.017(4) -0.008(5)

loop_
_atom_type_symbol
_atom_type_description
_atom_type_scat_dispersion_real
_atom_type_scat_dispersion_imag
_atom_type_scat_source
C C 0.003 0.002
;
International Tables for Crystallography
(1992, Vol. C, Tables 4.2.6.8 and 6.1.1.4)
;
H H 0.000 0.000
;
International Tables for Crystallography
(1992, Vol. C, Table 6.1.1.4)
;
Mo Mo -1.683 0.686
;
International Tables for Crystallography
(1992, Vol. C, Tables 4.2.6.8 and 6.1.1.4)
;
N N 0.006 0.003
;
International Tables for Crystallography
(1992, Vol. C, Tables 4.2.6.8 and 6.1.1.4)
;
O O 0.011 0.006
;
International Tables for Crystallography
(1992, Vol. C, Tables 4.2.6.8 and 6.1.1.4)
;
P P 0.102 0.094
;
International Tables for Crystallography
(1992, Vol. C, Tables 4.2.6.8 and 6.1.1.4)
;

loop_
_geom_angle_atom_site_label_1
_geom_angle_atom_site_label_2
_geom_angle_atom_site_label_3
_geom_angle
_geom_angle_publ_flag
P1 Mo1 C1 100.77(17) yes
P1 Mo1 C2 85.88(18) yes
P1 Mo1 C3 171.91(18) yes
P1 Mo1 C4 85.33(13) yes
P1 Mo1 C18 94.28(14) yes
C1 Mo1 C2 83.4(3) yes
C1 Mo1 C3 85.0(3) yes
C1 Mo1 C4 172.7(3) yes
C1 Mo1 C18 89.4(3) yes
C2 Mo1 C3 89.2(3) yes
C2 Mo1 C4 93.2(3) yes
C2 Mo1 C18 172.7(3) yes
C3 Mo1 C4 88.6(3) yes
C3 Mo1 C18 91.4(3) yes
C4 Mo1 C18 94.1(2) yes
Mo1 P1 O4 117.57(18) yes
Mo1 P1 O5 121.77(19) yes
Mo1 P1 O6 116.71(19) yes
O4 P1 O5 104.3(3) yes
O4 P1 O6 96.1(3) yes
O5 P1 O6 95.5(3) yes
P1 O4 C24 123.9(5) yes
P1 O5 C25 120.7(5) yes
P1 O6 C26 119.2(5) yes
C4 N1 C5 110.8(5) yes
C4 N1 C7 126.6(5) yes
C5 N1 C7 122.4(5) yes
C4 N2 C6 112.2(5) yes
C4 N2 C10 124.9(5) yes
C6 N2 C10 122.5(5) yes
C17 N3 C18 125.7(5) yes
C17 N3 C19 121.3(5) yes
C18 N3 C19 113.0(5) yes
C18 N4 C20 111.2(5) yes
C18 N4 C21 126.1(5) yes
C20 N4 C21 122.6(6) yes
Mo1 C1 O1 172.5(5) yes
Mo1 C2 O2 174.2(6) yes
Mo1 C3 O3 174.9(6) yes
Mo1 C4 N1 126.5(4) yes
Mo1 C4 N2 130.4(4) yes
N1 C4 N2 103.0(5) yes
N1 C5 C6 107.8(6) yes
N2 C6 C5 106.2(6) yes
N1 C7 C8 111.1(6) yes
N1 C7 C9 111.0(6) yes
C8 C7 C9 112.1(6) yes
N2 C10 C11 110.0(5) yes
C10 C11 C12 119.6(5) yes
C10 C11 C16 121.2(5) yes
C12 C11 C16 119.1(6) yes
C11 C12 C13 121.4(6) yes
C12 C13 C14 119.7(7) yes
C13 C14 C15 120.2(7) yes
C14 C15 C16 120.4(7) yes
C11 C16 C15 119.2(6) yes
C11 C16 C17 121.8(5) yes
C15 C16 C17 119.0(6) yes
N3 C17 C16 111.1(5) yes
Mo1 C18 N3 129.7(4) yes
Mo1 C18 N4 128.5(4) yes
N3 C18 N4 101.6(5) yes
N3 C19 C20 106.1(6) yes
N4 C20 C19 108.0(6) yes
N4 C21 C22 110.5(6) yes
N4 C21 C23 110.2(6) yes
C22 C21 C23 110.5(6) yes
N1 C5 H1 125.867 no
C6 C5 H1 126.325 no
N2 C6 H2 126.402 no
C5 C6 H2 127.384 no
N1 C7 H3 107.686 no
C8 C7 H3 107.031 no
C9 C7 H3 107.594 no
C7 C8 H4 109.740 no
C7 C8 H5 110.044 no
C7 C8 H6 108.719 no
H4 C8 H5 109.448 no
H4 C8 H6 109.436 no
H5 C8 H6 109.437 no
C7 C9 H7 109.292 no
C7 C9 H8 109.702 no
C7 C9 H9 109.510 no
H7 C9 H8 109.441 no
H7 C9 H9 109.437 no
H8 C9 H9 109.445 no
N2 C10 H10 107.520 no
N2 C10 H11 106.573 no
C11 C10 H10 112.301 no
C11 C10 H11 111.025 no
H10 C10 H11 109.213 no
C11 C12 H12 118.861 no
C13 C12 H12 119.755 no
C12 C13 H13 120.145 no
C14 C13 H13 120.167 no
C13 C14 H14 119.953 no
C15 C14 H14 119.880 no
C14 C15 H15 120.773 no
C16 C15 H15 118.840 no
N3 C17 H16 108.496 no
N3 C17 H17 107.620 no
C16 C17 H16 110.424 no
C16 C17 H17 109.742 no
H16 C17 H17 109.439 no
N3 C19 H18 126.379 no
C20 C19 H18 127.472 no
N4 C20 H19 125.812 no
C19 C20 H19 126.181 no
N4 C21 H20 108.640 no
C22 C21 H20 108.260 no
C23 C21 H20 108.766 no
C21 C22 H21 110.082 no
C21 C22 H22 108.355 no
C21 C22 H23 110.057 no
H21 C22 H22 109.445 no
H21 C22 H23 109.444 no
H22 C22 H23 109.439 no
C21 C23 H24 108.882 no
C21 C23 H25 110.096 no
C21 C23 H26 109.523 no
H24 C23 H25 109.440 no
H24 C23 H26 109.441 no
H25 C23 H26 109.443 no
O4 C24 H27 111.191 no
O4 C24 H28 108.294 no
O4 C24 H29 108.993 no
H27 C24 H28 109.447 no
H27 C24 H29 109.440 no
H28 C24 H29 109.448 no
O5 C25 H30 108.859 no
O5 C25 H31 108.917 no
O5 C25 H32 110.718 no
H30 C25 H31 109.448 no
H30 C25 H32 109.439 no
H31 C25 H32 109.440 no
O6 C26 H33 109.567 no
O6 C26 H34 109.826 no
O6 C26 H35 109.112 no
H33 C26 H34 109.438 no
H33 C26 H35 109.439 no
H34 C26 H35 109.446 no

loop_
_geom_bond_atom_site_label_1
_geom_bond_atom_site_label_2
_geom_bond_distance
_geom_bond_publ_flag
Mo1 P1 2.468(3) yes
Mo1 C1 1.962(6) yes
Mo1 C2 1.942(7) yes
Mo1 C3 1.972(6) yes
Mo1 C4 2.312(6) yes
Mo1 C18 2.304(6) yes
P1 O4 1.594(5) yes
P1 O5 1.607(6) yes
P1 O6 1.635(6) yes
O1 C1 1.169(8) yes
O2 C2 1.182(8) yes
O3 C3 1.157(8) yes
O4 C24 1.434(9) yes
O5 C25 1.426(10) yes
O6 C26 1.434(10) yes
N1 C4 1.374(8) yes
N1 C5 1.383(9) yes
N1 C7 1.470(9) yes
N2 C4 1.365(8) yes
N2 C6 1.381(9) yes
N2 C10 1.458(8) yes
N3 C17 1.469(8) yes
N3 C18 1.365(7) yes
N3 C19 1.384(9) yes
N4 C18 1.385(8) yes
N4 C20 1.383(9) yes
N4 C21 1.474(8) yes
C5 C6 1.335(10) yes
C7 C8 1.523(10) yes
C7 C9 1.507(10) yes
C10 C11 1.534(8) yes
C11 C12 1.376(9) yes
C11 C16 1.412(8) yes
C12 C13 1.390(10) yes
C13 C14 1.363(11) yes
C14 C15 1.404(10) yes
C15 C16 1.383(9) yes
C16 C17 1.523(9) yes
C19 C20 1.319(10) yes
C21 C22 1.526(10) yes
C21 C23 1.519(10) yes
C5 H1 0.930 no
C6 H2 0.930 no
C7 H3 0.980 no
C8 H4 0.960 no
C8 H5 0.960 no
C8 H6 0.960 no
C9 H7 0.960 no
C9 H8 0.960 no
C9 H9 0.960 no
C10 H10 0.970 no
C10 H11 0.970 no
C12 H12 0.930 no
C13 H13 0.930 no
C14 H14 0.930 no
C15 H15 0.930 no
C17 H16 0.970 no
C17 H17 0.970 no
C19 H18 0.930 no
C20 H19 0.930 no
C21 H20 0.980 no
C22 H21 0.960 no
C22 H22 0.960 no
C22 H23 0.960 no
C23 H24 0.960 no
C23 H25 0.960 no
C23 H26 0.960 no
C24 H27 0.960 no
C24 H28 0.960 no
C24 H29 0.960 no
C25 H30 0.960 no
C25 H31 0.960 no
C25 H32 0.960 no
C26 H33 0.960 no
C26 H34 0.960 no
C26 H35 0.960 no

loop_
_geom_contact_atom_site_label_1
_geom_contact_atom_site_label_2
_geom_contact_distance
_geom_contact_publ_flag
_geom_contact_site_symmetry_2
O1 C2 3.444(8) no .
O1 C3 3.471(8) no .
O1 C21 3.482(8) no .
O1 C22 3.378(9) no .
O2 C1 3.422(9) no .
O3 C1 3.518(8) no .
O3 C7 3.528(9) no .
O3 C9 3.497(10) no .
O4 C10 3.343(8) no .
O4 C18 3.493(7) no .
O4 C21 3.529(8) no .
O4 C23 3.377(9) no .
O4 C25 3.400(10) no .
O5 C2 3.456(8) no .
O5 C24 3.041(12) no .
O5 C26 3.015(10) no .
O6 N2 3.250(7) no .
O6 C4 3.211(7) no .
O6 C10 3.478(8) no .
O6 C24 2.835(11) no .
N1 C2 3.463(9) no .
N1 C3 3.458(8) no .
N1 C10 3.561(8) no .
N2 C7 3.582(9) no .
N2 C12 3.434(9) no .
N2 C16 3.110(8) no .
N2 C17 3.221(8) no .
N3 C3 3.594(8) no .
N3 C10 3.213(8) no .
N3 C11 3.124(8) no .
N3 C15 3.461(9) no .
N3 C21 3.576(8) no .
N4 C1 3.390(8) no .
N4 C17 3.572(8) no .
C1 C21 3.164(9) no .
C1 C22 3.543(10) no .
C1 C25 3.445(10) no .
C2 C7 3.258(9) no .
C2 C26 3.381(10) no .
C3 C7 3.272(9) no .
C3 C17 3.574(9) no .
C4 C9 3.517(9) no .
C4 C11 3.496(9) no .
C4 C17 3.264(8) no .
C4 C26 3.358(9) no .
C5 C8 3.086(11) no .
C5 C9 3.063(11) no .
C5 C10 3.565(9) no .
C6 C7 3.600(10) no .
C6 C11 3.016(10) no .
C6 C12 3.599(10) no .
C10 C17 3.012(8) no .
C10 C18 3.324(8) no .
C11 C14 2.782(9) no .
C12 C15 2.757(10) no .
C13 C16 2.789(10) no .
C16 C18 3.542(9) no .
C16 C19 3.053(10) no .
C17 C20 3.561(10) no .
C18 C22 3.555(10) no .
C18 C23 3.594(10) no .
C19 C21 3.594(10) no .
C20 C22 3.092(11) no .
C20 C23 3.024(11) no .
O1 C8 3.509(9) no 4_554
O1 C13 3.371(9) no 1_545
O1 C14 3.464(8) no 1_545
O2 C23 3.583(10) no 4_555
O2 C24 3.469(11) no 2_545
O3 C9 3.082(9) no 3_666
O3 C15 3.462(9) no 2_645
O3 C19 3.279(9) no 2_645
C8 O1 3.509(9) no 4_555
C8 C25 3.415(12) no 4_555
C9 O3 3.082(9) no 3_666
C13 O1 3.371(9) no 1_565
C14 O1 3.464(8) no 1_565
C15 O3 3.462(9) no 2_655
C19 O3 3.279(9) no 2_655
C23 O2 3.583(10) no 4_554
C24 O2 3.469(11) no 2_555
C25 C8 3.415(12) no 4_554
Mo1 H3 3.0649 no .
Mo1 H10 3.1340 no .
Mo1 H16 3.1390 no .
Mo1 H20 3.1370 no .
Mo1 H30 3.4761 no .
Mo1 H33 3.4289 no .
P1 H10 2.9961 no .
P1 H20 3.2089 no .
P1 H27 2.9097 no .
P1 H28 3.4469 no .
P1 H29 2.8955 no .
P1 H30 2.8381 no .
P1 H31 3.4330 no .
P1 H32 2.8533 no .
P1 H33 2.8405 no .
P1 H34 3.4604 no .
P1 H35 2.8398 no .
O1 H20 2.8400 no .
O1 H21 3.3372 no .
O1 H23 2.9114 no .
O1 H30 3.0252 no .
O2 H3 2.8860 no .
O2 H4 3.0506 no .
O2 H30 3.2985 no .
O2 H33 3.1143 no .
O2 H35 3.3493 no .
O3 H3 2.8302 no .
O3 H9 2.9146 no .
O3 H16 3.4122 no .
O4 H10 2.6535 no .
O4 H11 3.2086 no .
O4 H20 3.1217 no .
O4 H26 2.5927 no .
O4 H32 3.2066 no .
O5 H27 3.3395 no .
O5 H29 2.7265 no .
O5 H33 3.4556 no .
O5 H35 2.6789 no .
O6 H10 3.2933 no .
O6 H11 3.2212 no .
O6 H27 2.5004 no .
O6 H29 3.1653 no .
N1 H2 3.1021 no .
N1 H4 2.6642 no .
N1 H5 3.2931 no .
N1 H6 2.6531 no .
N1 H7 2.6464 no .
N1 H8 3.2774 no .
N1 H9 2.6432 no .
N1 H16 3.1795 no .
N1 H33 2.7914 no .
N2 H1 3.0771 no .
N2 H12 3.5705 no .
N2 H16 2.6442 no .
N2 H33 3.2325 no .
N3 H10 2.6357 no .
N3 H15 3.5985 no .
N3 H19 3.0665 no .
N4 H10 3.3229 no .
N4 H18 3.0929 no .
N4 H21 3.2850 no .
N4 H22 2.7259 no .
N4 H23 2.5859 no .
N4 H24 2.6408 no .
N4 H25 3.2832 no .
N4 H26 2.6375 no .
C1 H20 2.4472 no .
C1 H23 3.1632 no .
C1 H30 2.7722 no .
C1 H32 3.4174 no .
C2 H3 2.4896 no .
C2 H4 3.2464 no .
C2 H30 3.0536 no .
C2 H33 2.7964 no .
C2 H35 3.3265 no .
C3 H3 2.5263 no .
C3 H9 3.2042 no .
C3 H16 2.8914 no .
C4 H1 3.1607 no .
C4 H2 3.1696 no .
C4 H3 2.5938 no .
C4 H4 3.5442 no .
C4 H9 3.4073 no .
C4 H10 2.5443 no .
C4 H11 3.1128 no .
C4 H16 2.4329 no .
C4 H33 2.6847 no .
C5 H3 3.2737 no .
C5 H4 3.3475 no .
C5 H6 2.8082 no .
C5 H7 2.7910 no .
C5 H9 3.3145 no .
C5 H33 3.4013 no .
C6 H10 3.2525 no .
C6 H11 2.7092 no .
C6 H16 3.4852 no .
C7 H1 2.7623 no .
C7 H33 3.3466 no .
C8 H1 3.0383 no .
C8 H7 2.7324 no .
C8 H8 2.6722 no .
C8 H9 3.3350 no .
C8 H33 3.2393 no .
C9 H1 3.0732 no .
C9 H4 3.3336 no .
C9 H5 2.6783 no .
C9 H6 2.7299 no .
C10 H2 2.7617 no .
C10 H12 2.6354 no .
C10 H16 2.8630 no .
C11 H2 3.0220 no .
C11 H13 3.2464 no .
C11 H15 3.2475 no .
C11 H16 2.7938 no .
C11 H17 3.3456 no .
C12 H2 3.2318 no .
C12 H10 3.2082 no .
C12 H11 2.5823 no .
C12 H14 3.2213 no .
C13 H15 3.2377 no .
C14 H12 3.2163 no .
C15 H13 3.2395 no .
C15 H16 3.1693 no .
C15 H17 2.5408 no .
C15 H18 3.2620 no .
C16 H10 2.8079 no .
C16 H11 3.3596 no .
C16 H12 3.2420 no .
C16 H14 3.2535 no .
C16 H18 3.0349 no .
C17 H10 2.8625 no .
C17 H15 2.6211 no .
C17 H18 2.7460 no .
C18 H10 2.4909 no .
C18 H16 2.5825 no .
C18 H17 3.1265 no .
C18 H18 3.1808 no .
C18 H19 3.1749 no .
C18 H20 2.6119 no .
C18 H23 3.4127 no .
C18 H26 3.5223 no .
C19 H10 3.5277 no .
C19 H16 3.2628 no .
C19 H17 2.6939 no .
C20 H20 3.2863 no .
C20 H22 2.9092 no .
C20 H23 3.2254 no .
C20 H24 2.7415 no .
C20 H26 3.2464 no .
C21 H19 2.7660 no .
C21 H32 3.5030 no .
C22 H19 3.0770 no .
C22 H24 2.6872 no .
C22 H25 2.6789 no .
C22 H26 3.3288 no .
C23 H19 2.9770 no .
C23 H21 2.7583 no .
C23 H22 2.6041 no .
C23 H23 3.3261 no .
C24 H26 3.1431 no .
C25 H20 3.2903 no .
C25 H29 3.5324 no .
C26 H4 3.3438 no .
H1 H2 2.4506 no .
H1 H4 3.4418 no .
H1 H6 2.4969 no .
H1 H7 2.5484 no .
H1 H9 3.4919 no .
H2 H11 2.7680 no .
H2 H12 3.1582 no .
H3 H4 2.3119 no .
H3 H5 2.3440 no .
H3 H6 2.8096 no .
H3 H7 2.8075 no .
H3 H8 2.3284 no .
H3 H9 2.3041 no .
H3 H33 3.3651 no .
H4 H8 3.5336 no .
H4 H33 2.5076 no .
H4 H34 3.5785 no .
H4 H35 3.5635 no .
H5 H7 2.9856 no .
H5 H8 2.4802 no .
H5 H9 3.5417 no .
H6 H7 2.6004 no .
H6 H8 2.9830 no .
H6 H33 3.5840 no .
H9 H16 3.4499 no .
H10 H12 3.3794 no .
H10 H16 2.7697 no .
H11 H12 2.3477 no .
H11 H27 3.3435 no .
H12 H13 2.3189 no .
H13 H14 2.2950 no .
H14 H15 2.3430 no .
H15 H16 3.3365 no .
H15 H17 2.3014 no .
H15 H18 3.1905 no .
H17 H18 2.7426 no .
H18 H19 2.4342 no .
H19 H22 2.6169 no .
H19 H23 3.3558 no .
H19 H24 2.4242 no .
H19 H26 3.3480 no .
H20 H21 2.2979 no .
H20 H22 2.8151 no .
H20 H23 2.4077 no .
H20 H24 2.8235 no .
H20 H25 2.3517 no .
H20 H26 2.3419 no .
H20 H30 3.2677 no .
H20 H32 2.6514 no .
H21 H24 3.0719 no .
H21 H25 2.5910 no .
H22 H24 2.4352 no .
H22 H25 2.8354 no .
H22 H26 3.4978 no .
H23 H24 3.5184 no .
H23 H25 3.5835 no .
H25 H32 3.3820 no .
H26 H28 2.8541 no .
H26 H29 3.3638 no .
H29 H32 3.3516 no .
O1 H5 2.5916 no 4_554
O1 H8 2.9809 no 4_554
O1 H13 2.8024 no 1_545
O1 H14 3.0147 no 1_545
O1 H15 3.2246 no 2_645
O1 H17 2.8312 no 2_645
O2 H13 2.9724 no 1_545
O2 H21 2.9545 no 4_555
O2 H25 2.6783 no 4_555
O2 H27 2.8758 no 2_545
O2 H28 3.3096 no 2_545
O3 H7 2.9473 no 3_666
O3 H8 3.0237 no 3_666
O3 H9 2.7544 no 3_666
O3 H15 3.0924 no 2_645
O3 H18 2.3492 no 2_645
O5 H2 3.4850 no 2_545
O5 H11 2.8533 no 2_545
O5 H12 3.0248 no 2_545
O6 H12 2.9451 no 2_545
O6 H31 2.9810 no 2_555
N2 H31 3.2775 no 2_555
N3 H14 3.1631 no 2_645
C1 H5 3.2741 no 4_554
C1 H13 3.2080 no 1_545
C1 H15 3.2306 no 2_645
C1 H17 3.5378 no 2_645
C2 H13 3.3448 no 1_545
C2 H21 3.4755 no 4_555
C3 H15 3.0915 no 2_645
C3 H18 3.1585 no 2_645
C6 H24 3.2535 no 4_565
C6 H26 3.4278 no 4_565
C6 H31 3.1171 no 2_555
C8 H30 3.1773 no 4_555
C8 H31 3.3803 no 4_555
C8 H32 3.1235 no 4_555
C8 H34 2.8262 no 3_566
C10 H31 3.4665 no 2_555
C11 H24 3.5238 no 4_565
C12 H6 3.3797 no 4_564
C12 H24 3.1600 no 4_565
C12 H35 3.5850 no 2_555
C13 H6 3.3950 no 4_564
C13 H7 3.5207 no 4_564
C13 H24 3.1178 no 4_565
C13 H25 3.3874 no 4_565
C14 H7 3.4678 no 4_564
C14 H8 3.5323 no 4_564
C14 H22 3.3495 no 4_565
C14 H24 3.3912 no 4_565
C15 H7 3.5518 no 4_564
C15 H23 3.4526 no 2_655
C17 H14 3.5234 no 2_645
C18 H15 3.4602 no 2_645
C19 H7 3.4189 no 4_564
C19 H14 3.1605 no 2_645
C20 H22 3.3610 no 3_665
C22 H19 3.4575 no 3_665
C23 H2 3.0806 no 4_564
C23 H29 3.0987 no 3_565
C24 H12 3.4465 no 2_545
C24 H25 3.0770 no 3_565
C25 H2 3.5252 no 2_545
C25 H4 3.2009 no 4_554
C25 H5 2.9613 no 4_554
C25 H6 3.5527 no 4_554
C25 H11 3.2648 no 2_545
C25 H34 3.4596 no 2_545
C26 H6 3.0321 no 3_566
C26 H12 3.1793 no 2_545
C26 H31 3.2471 no 2_555
H1 H34 3.3848 no 3_566
H1 H35 3.3719 no 3_566
H2 O5 3.4850 no 2_555
H2 C23 3.0806 no 4_565
H2 C25 3.5252 no 2_555
H2 H24 2.6693 no 4_565
H2 H25 3.5032 no 4_565
H2 H26 2.6756 no 4_565
H2 H28 3.4709 no 4_565
H2 H29 3.2434 no 2_555
H2 H31 2.9668 no 2_555
H3 H21 3.0581 no 4_555
H4 C25 3.2009 no 4_555
H4 H30 3.2430 no 4_555
H4 H31 3.0469 no 4_555
H4 H32 2.7893 no 4_555
H4 H34 2.6734 no 3_566
H5 O1 2.5916 no 4_555
H5 C1 3.2741 no 4_555
H5 C25 2.9613 no 4_555
H5 H13 3.2137 no 4_565
H5 H20 3.3907 no 4_555
H5 H21 3.2409 no 4_555
H5 H30 2.5858 no 4_555
H5 H31 3.1847 no 4_555
H5 H32 2.6548 no 4_555
H5 H34 3.3236 no 3_566
H6 C12 3.3797 no 4_565
H6 C13 3.3950 no 4_565
H6 C25 3.5527 no 4_555
H6 C26 3.0321 no 3_566
H6 H12 3.2779 no 4_565
H6 H13 3.2671 no 4_565
H6 H30 3.2163 no 4_555
H6 H31 3.3508 no 4_555
H6 H32 3.5123 no 4_555
H6 H34 2.1791 no 3_566
H6 H35 3.1631 no 3_566
H7 O3 2.9473 no 3_666
H7 C13 3.5207 no 4_565
H7 C14 3.4678 no 4_565
H7 C15 3.5518 no 4_565
H7 C19 3.4189 no 4_565
H7 H18 2.9361 no 4_565
H8 O1 2.9809 no 4_555
H8 O3 3.0237 no 3_666
H8 C14 3.5323 no 4_565
H8 H9 3.4810 no 3_666
H8 H14 3.5355 no 4_565
H8 H17 3.4541 no 3_666
H9 O3 2.7544 no 3_666
H9 H8 3.4810 no 3_666
H9 H9 2.9034 no 3_666
H9 H18 3.4724 no 4_565
H11 O5 2.8533 no 2_555
H11 C25 3.2648 no 2_555
H11 H31 2.7451 no 2_555
H11 H35 3.0828 no 2_555
H12 O5 3.0248 no 2_555
H12 O6 2.9451 no 2_555
H12 C24 3.4465 no 2_555
H12 C26 3.1793 no 2_555
H12 H6 3.2779 no 4_564
H12 H24 3.4604 no 4_565
H12 H27 3.0342 no 2_555
H12 H29 3.0528 no 2_555
H12 H34 3.2094 no 2_555
H12 H35 2.8524 no 2_555
H13 O1 2.8024 no 1_565
H13 O2 2.9724 no 1_565
H13 C1 3.2080 no 1_565
H13 C2 3.3448 no 1_565
H13 H5 3.2137 no 4_564
H13 H6 3.2671 no 4_564
H13 H24 3.4353 no 4_565
H13 H25 3.2736 no 4_565
H13 H27 3.3345 no 2_555
H13 H30 2.9706 no 1_565
H14 O1 3.0147 no 1_565
H14 N3 3.1631 no 2_655
H14 C17 3.5234 no 2_655
H14 C19 3.1605 no 2_655
H14 H8 3.5355 no 4_564
H14 H17 2.9502 no 2_655
H14 H18 3.3105 no 2_655
H14 H22 3.1342 no 4_565
H15 O1 3.2246 no 2_655
H15 O3 3.0924 no 2_655
H15 C1 3.2306 no 2_655
H15 C3 3.0915 no 2_655
H15 C18 3.4602 no 2_655
H15 H23 2.8245 no 2_655
H17 O1 2.8312 no 2_655
H17 C1 3.5378 no 2_655
H17 H8 3.4541 no 3_666
H17 H14 2.9502 no 2_645
H17 H23 3.5746 no 2_655
H18 O3 2.3492 no 2_655
H18 C3 3.1585 no 2_655
H18 H7 2.9361 no 4_564
H18 H9 3.4724 no 4_564
H18 H14 3.3105 no 2_645
H19 C22 3.4575 no 3_665
H19 H22 3.0362 no 3_665
H19 H23 3.0570 no 3_665
H20 H5 3.3907 no 4_554
H21 O2 2.9545 no 4_554
H21 C2 3.4755 no 4_554
H21 H3 3.0581 no 4_554
H21 H5 3.2409 no 4_554
H22 C14 3.3495 no 4_564
H22 C20 3.3610 no 3_665
H22 H14 3.1342 no 4_564
H22 H19 3.0362 no 3_665
H22 H22 3.5652 no 3_665
H23 C15 3.4526 no 2_645
H23 H15 2.8245 no 2_645
H23 H17 3.5746 no 2_645
H23 H19 3.0570 no 3_665
H24 C6 3.2535 no 4_564
H24 C11 3.5238 no 4_564
H24 C12 3.1600 no 4_564
H24 C13 3.1178 no 4_564
H24 C14 3.3912 no 4_564
H24 H2 2.6693 no 4_564
H24 H12 3.4604 no 4_564
H24 H13 3.4353 no 4_564
H24 H29 3.4140 no 3_565
H25 O2 2.6783 no 4_554
H25 C13 3.3874 no 4_564
H25 C24 3.0770 no 3_565
H25 H2 3.5032 no 4_564
H25 H13 3.2736 no 4_564
H25 H27 3.0437 no 3_565
H25 H28 3.0827 no 3_565
H25 H29 2.6041 no 3_565
H26 C6 3.4278 no 4_564
H26 H2 2.6756 no 4_564
H26 H29 2.8367 no 3_565
H27 O2 2.8758 no 2_555
H27 H12 3.0342 no 2_545
H27 H13 3.3345 no 2_545
H27 H25 3.0437 no 3_565
H27 H30 3.3391 no 2_555
H27 H31 3.5287 no 2_555
H28 O2 3.3096 no 2_555
H28 H2 3.4709 no 4_564
H28 H25 3.0827 no 3_565
H28 H29 3.3484 no 3_565
H28 H32 3.5544 no 3_565
H28 H35 3.5595 no 2_555
H29 C23 3.0987 no 3_565
H29 H2 3.2434 no 2_545
H29 H12 3.0528 no 2_545
H29 H24 3.4140 no 3_565
H29 H25 2.6041 no 3_565
H29 H26 2.8367 no 3_565
H29 H28 3.3484 no 3_565
H29 H29 3.4288 no 3_565
H30 C8 3.1773 no 4_554
H30 H4 3.2430 no 4_554
H30 H5 2.5858 no 4_554
H30 H6 3.2163 no 4_554
H30 H13 2.9706 no 1_545
H30 H27 3.3391 no 2_545
H30 H34 3.4513 no 2_545
H31 O6 2.9810 no 2_545
H31 N2 3.2775 no 2_545
H31 C6 3.1171 no 2_545
H31 C8 3.3803 no 4_554
H31 C10 3.4665 no 2_545
H31 C26 3.2471 no 2_545
H31 H2 2.9668 no 2_545
H31 H4 3.0469 no 4_554
H31 H5 3.1847 no 4_554
H31 H6 3.3508 no 4_554
H31 H11 2.7451 no 2_545
H31 H27 3.5287 no 2_545
H31 H33 3.5749 no 2_545
H31 H34 2.7273 no 2_545
H32 C8 3.1235 no 4_554
H32 H4 2.7893 no 4_554
H32 H5 2.6548 no 4_554
H32 H6 3.5123 no 4_554
H32 H28 3.5544 no 3_565
H33 H31 3.5749 no 2_555
H34 C8 2.8262 no 3_566
H34 C25 3.4596 no 2_555
H34 H1 3.3848 no 3_566
H34 H4 2.6734 no 3_566
H34 H5 3.3236 no 3_566
H34 H6 2.1791 no 3_566
H34 H12 3.2094 no 2_545
H34 H30 3.4513 no 2_555
H34 H31 2.7273 no 2_555
H35 C12 3.5850 no 2_545
H35 H1 3.3719 no 3_566
H35 H6 3.1631 no 3_566
H35 H11 3.0828 no 2_545
H35 H12 2.8524 no 2_545
H35 H28 3.5595 no 2_545

loop_
_geom_torsion_atom_site_label_1
_geom_torsion_atom_site_label_2
_geom_torsion_atom_site_label_3
_geom_torsion_atom_site_label_4
_geom_torsion
_geom_torsion_publ_flag
C1 Mo1 P1 O4 -93.0(2) no
C1 Mo1 P1 O5 37.7(2) no
C1 Mo1 P1 O6 153.57(19) no
C2 Mo1 P1 O4 -175.5(2) no
C2 Mo1 P1 O5 -44.8(2) no
C2 Mo1 P1 O6 71.1(2) no
P1 Mo1 C4 N1 121.9(4) no
P1 Mo1 C4 N2 -53.7(4) no
C4 Mo1 P1 O4 91.00(18) no
C4 Mo1 P1 O5 -138.32(18) no
C4 Mo1 P1 O6 -22.42(17) no
P1 Mo1 C18 N3 121.0(4) no
P1 Mo1 C18 N4 -64.5(4) no
C18 Mo1 P1 O4 -2.80(17) no
C18 Mo1 P1 O5 127.87(17) no
C18 Mo1 P1 O6 -116.22(17) no
C1 Mo1 C18 N3 -138.3(5) no
C1 Mo1 C18 N4 36.3(4) no
C2 Mo1 C4 N1 36.3(4) no
C2 Mo1 C4 N2 -139.3(4) no
C3 Mo1 C4 N1 -52.8(4) no
C3 Mo1 C4 N2 131.6(5) no
C3 Mo1 C18 N3 -53.3(5) no
C3 Mo1 C18 N4 121.2(4) no
C4 Mo1 C18 N3 35.4(4) no
C4 Mo1 C18 N4 -150.1(4) no
C18 Mo1 C4 N1 -144.1(4) no
C18 Mo1 C4 N2 40.3(4) no
Mo1 P1 O4 C24 -171.8(3) no
Mo1 P1 O5 C25 -42.7(5) no
Mo1 P1 O6 C26 -57.7(4) no
O4 P1 O5 C25 93.3(4) no
O5 P1 O4 C24 49.9(5) no
O4 P1 O6 C26 177.2(4) no
O6 P1 O4 C24 -47.3(5) no
O5 P1 O6 C26 72.1(4) no
O6 P1 O5 C25 -168.9(4) no
C4 N1 C5 C6 -0.1(7) no
C5 N1 C4 Mo1 -175.9(4) no
C5 N1 C4 N2 0.7(6) no
C4 N1 C7 C8 -122.4(6) no
C4 N1 C7 C9 112.1(6) no
C7 N1 C4 Mo1 9.3(8) no
C7 N1 C4 N2 -174.1(5) no
C5 N1 C7 C8 63.4(7) no
C5 N1 C7 C9 -62.1(7) no
C7 N1 C5 C6 174.9(5) no
C4 N2 C6 C5 0.9(7) no
C6 N2 C4 Mo1 175.4(4) no
C6 N2 C4 N1 -0.9(6) no
C4 N2 C10 C11 -112.9(5) no
C10 N2 C4 Mo1 -12.5(8) no
C10 N2 C4 N1 171.1(5) no
C6 N2 C10 C11 58.4(7) no
C10 N2 C6 C5 -171.4(5) no
C17 N3 C18 Mo1 -6.3(8) no
C17 N3 C18 N4 178.0(5) no
C18 N3 C17 C16 -116.1(6) no
C17 N3 C19 C20 -178.0(5) no
C19 N3 C17 C16 62.0(6) no
C18 N3 C19 C20 0.4(7) no
C19 N3 C18 Mo1 175.4(4) no
C19 N3 C18 N4 -0.2(6) no
C18 N4 C20 C19 0.3(7) no
C20 N4 C18 Mo1 -175.7(5) no
C20 N4 C18 N3 -0.0(6) no
C18 N4 C21 C22 -115.2(6) no
C18 N4 C21 C23 122.5(6) no
C21 N4 C18 Mo1 4.1(8) no
C21 N4 C18 N3 179.8(5) no
C20 N4 C21 C22 64.6(7) no
C20 N4 C21 C23 -57.7(7) no
C21 N4 C20 C19 -179.6(5) no
N1 C5 C6 N2 -0.4(7) no
N2 C10 C11 C12 -110.0(6) no
N2 C10 C11 C16 66.9(7) no
C10 C11 C12 C13 177.5(5) no
C10 C11 C16 C15 -176.5(5) no
C10 C11 C16 C17 6.3(9) no
C12 C11 C16 C15 0.4(9) no
C12 C11 C16 C17 -176.8(5) no
C16 C11 C12 C13 0.5(9) no
C11 C12 C13 C14 -2.3(10) no
C12 C13 C14 C15 3.1(10) no
C13 C14 C15 C16 -2.2(10) no
C14 C15 C16 C11 0.4(9) no
C14 C15 C16 C17 177.7(6) no
C11 C16 C17 N3 65.4(7) no
C15 C16 C17 N3 -111.8(6) no
N3 C19 C20 N4 -0.4(7) no
